data_7150541
loop_
_publ_author_name
'O'Leary, Jane'
'Wallis, John D.'

_publ_section_title
;
 Interactions and reactions in some 2,2&#x2032;-disubstituted
 biphenyls---an open or shut case
;
_journal_issue 2
_journal_name_full 'Organic &amp; Biomolecular Chemistry'
_journal_page_first 225
_journal_page_last 228
_journal_paper_doi 10.1039/b814615b
_journal_volume 7
_journal_year 2009
_chemical_absolute_configuration unk
_chemical_formula_moiety 'C18 H15 N3'
_chemical_formula_sum 'C18 H15 N3'
_chemical_formula_weight 273.33
_chemical_melting_point 93.0(10)
_chemical_name_common
;5-(1,2-Dihydro-1,1-dimethylbenzo(c)quinolinium-2-yl) -
dicyanomethide
;
_chemical_name_systematic
;
5-(1,2-Dihydro-1,1-dimethylbenzo(c)quinolinium-2-yl)
-dicyanomethide
;
_space_group_IT_number 4
_symmetry_cell_setting monoclinic
_symmetry_space_group_name_Hall 'P 2yb'
_symmetry_space_group_name_H-M 'P 1 21 1'
_atom_sites_solution_hydrogens geom
_atom_sites_solution_primary direct
_atom_sites_solution_secondary difmap
_audit_creation_method SHELXL-97
_cell_angle_alpha 90.00
_cell_angle_beta 92.1420(10)
_cell_angle_gamma 90.00
_cell_formula_units_Z 4
_cell_length_a 11.4599(4)
_cell_length_b 8.2053(3)
_cell_length_c 14.7752(7)
_cell_measurement_reflns_used 8822
_cell_measurement_temperature 120(2)
_cell_measurement_theta_max 27.48
_cell_measurement_theta_min 2.91
_cell_volume 1388.37(10)
_computing_cell_refinement
;
DENZO (Otwinowski and Minor, 1997) and COLLECT (Hooft, 1998)
;
_computing_data_collection
;
DENZO (Otwinowski and Minor, 1997) and COLLECT (Hooft, 1998)
;
_computing_data_reduction
;
DENZO (Otwinowski and Minor, 1997) and COLLECT (Hooft, 1998)
;
_computing_molecular_graphics 'ORTEPIII (Johnson and Burnett, 1996)'
_computing_publication_material 'SHELXL-97 (Sheldrick, 1997)'
_computing_structure_refinement 'SHELXL-97 (Sheldrick, 1997)'
_computing_structure_solution 'SHELXS-97 (Sheldrick, 1990)'
_diffrn_ambient_temperature 120(2)
_diffrn_detector_area_resol_mean 9.091
_diffrn_measured_fraction_theta_full 0.994
_diffrn_measured_fraction_theta_max 0.994
_diffrn_measurement_device_type 'Enraf Nonius KappaCCD area detector'
_diffrn_measurement_method 'Phi and Omega scans to fill Ewald sphere'
_diffrn_radiation_monochromator graphite
_diffrn_radiation_source 'Enraf Nonius FR591 rotating anode'
_diffrn_radiation_type MoK\a
_diffrn_radiation_wavelength 0.71073
_diffrn_reflns_av_R_equivalents 0.0516
_diffrn_reflns_av_sigmaI/netI 0.0745
_diffrn_reflns_limit_h_max 14
_diffrn_reflns_limit_h_min -14
_diffrn_reflns_limit_k_max 9
_diffrn_reflns_limit_k_min -10
_diffrn_reflns_limit_l_max 19
_diffrn_reflns_limit_l_min -18
_diffrn_reflns_number 10933
_diffrn_reflns_theta_full 27.46
_diffrn_reflns_theta_max 27.46
_diffrn_reflns_theta_min 3.32
_exptl_absorpt_coefficient_mu 0.079
_exptl_absorpt_correction_T_max 0.998
_exptl_absorpt_correction_T_min 0.964
_exptl_absorpt_correction_type multi-scan
_exptl_absorpt_process_details
;
using multiple and symmetry-related data measurements via the
program SORTAV (Blessing, 1995)
See R.H. Blessing, Acta Cryst., (1995), A51, 33-38
;
_exptl_crystal_colour colourless
_exptl_crystal_density_diffrn 1.308
_exptl_crystal_density_method 'not measured'
_exptl_crystal_description block
_exptl_crystal_F_000 576
_exptl_crystal_size_max 0.18
_exptl_crystal_size_mid 0.12
_exptl_crystal_size_min 0.08
_refine_diff_density_max 0.197
_refine_diff_density_min -0.251
_refine_diff_density_rms 0.051
_refine_ls_abs_structure_details 'Flack H D (1983), Acta Cryst. A39, 876-881'
_refine_ls_abs_structure_Flack 0.2(19)
_refine_ls_extinction_method none
_refine_ls_goodness_of_fit_ref 0.989
_refine_ls_hydrogen_treatment mixed
_refine_ls_matrix_type full
_refine_ls_number_parameters 387
_refine_ls_number_reflns 5657
_refine_ls_number_restraints 1
_refine_ls_restrained_S_all 0.988
_refine_ls_R_factor_all 0.0615
_refine_ls_R_factor_gt 0.0465
_refine_ls_shift/su_max 0.000
_refine_ls_shift/su_mean 0.000
_refine_ls_structure_factor_coef Fsqd
_refine_ls_weighting_details 'calc w=1/[\s^2^(Fo^2^)+(0.0602P)^2^+0.0000P] where P=(Fo^2^+2Fc^2^)/3'
_refine_ls_weighting_scheme calc
_refine_ls_wR_factor_gt 0.1059
_refine_ls_wR_factor_ref 0.1120
_reflns_number_gt 4750
_reflns_number_total 5657
_reflns_threshold_expression >2sigma(I)
_cod_data_source_file b814615b.txt
_cod_data_source_block d:\biphen_compound8
_cod_depositor_comments
;
The following automatic conversions were performed:

'_chemical_melting_point' value '92-94' was changed to '93.0(10)' -
the average value was taken and precision was estimated.

Automatic conversion script
Id: cif_fix_values 1646 2011-03-28 12:23:43Z adriana 
;
_cod_original_sg_symbol_H-M P21
_cod_database_code 7150541

loop_
_symmetry_equiv_pos_as_xyz
'x, y, z'
'-x, y+1/2, -z'

loop_
_atom_site_label
_atom_site_type_symbol
_atom_site_fract_x
_atom_site_fract_y
_atom_site_fract_z
_atom_site_U_iso_or_equiv
_atom_site_adp_type
_atom_site_occupancy
_atom_site_symmetry_multiplicity
_atom_site_calc_flag
_atom_site_refinement_flags
_atom_site_disorder_assembly
_atom_site_disorder_group
N1A N 0.21299(14) 0.70104(19) 0.76413(11) 0.0182(4) Uani 1 1 d . . .
N2A N 0.34773(17) 0.4594(2) 0.52226(13) 0.0299(5) Uani 1 1 d . . .
N3A N 0.07572(16) 0.2411(2) 0.68856(14) 0.0337(5) Uani 1 1 d . . .
C1A C 0.37818(17) 0.7836(2) 0.67242(13) 0.0187(4) Uani 1 1 d . . .
C2A C 0.34106(17) 0.7059(2) 0.75103(13) 0.0179(4) Uani 1 1 d . . .
C3A C 0.41847(18) 0.6346(3) 0.81255(14) 0.0237(5) Uani 1 1 d . . .
H3A H 0.3912 0.5859 0.8661 0.028 Uiso 1 1 calc R . .
C4A C 0.53689(19) 0.6347(3) 0.79540(16) 0.0274(5) Uani 1 1 d . . .
H4A H 0.5913 0.5858 0.8372 0.033 Uiso 1 1 calc R . .
C5A C 0.57517(19) 0.7066(3) 0.71682(16) 0.0281(5) Uani 1 1 d . . .
H5A H 0.6559 0.7048 0.7045 0.034 Uiso 1 1 calc R . .
C6A C 0.49763(18) 0.7804(2) 0.65657(15) 0.0230(5) Uani 1 1 d . . .
H6A H 0.5256 0.8299 0.6034 0.028 Uiso 1 1 calc R . .
C7A C 0.29123(17) 0.8577(2) 0.60862(13) 0.0186(4) Uani 1 1 d . . .
C8A C 0.17675(18) 0.7988(2) 0.60733(13) 0.0187(4) Uani 1 1 d . . .
C9A C 0.09019(18) 0.8705(2) 0.55213(13) 0.0220(5) Uani 1 1 d . . .
H9A H 0.0126 0.8296 0.5516 0.026 Uiso 1 1 calc R . .
C10A C 0.1175(2) 1.0020(3) 0.49790(14) 0.0265(5) Uani 1 1 d . . .
H10A H 0.0587 1.0516 0.4602 0.032 Uiso 1 1 calc R . .
C11A C 0.2313(2) 1.0612(3) 0.49875(14) 0.0276(5) Uani 1 1 d . . .
H11A H 0.2496 1.1513 0.4615 0.033 Uiso 1 1 calc R . .
C12A C 0.31758(19) 0.9907(3) 0.55290(13) 0.0244(5) Uani 1 1 d . . .
H12A H 0.3950 1.0319 0.5527 0.029 Uiso 1 1 calc R . .
C13A C 0.14912(18) 0.6587(2) 0.66852(13) 0.0179(4) Uani 1 1 d . . .
H13A H 0.0656(18) 0.658(2) 0.6868(13) 0.018(5) Uiso 1 1 d . . .
C14A C 0.18259(17) 0.4952(2) 0.63354(13) 0.0180(4) Uani 1 1 d . . .
C15A C 0.27324(18) 0.4760(2) 0.57296(13) 0.0203(4) Uani 1 1 d . . .
C16A C 0.12416(18) 0.3555(2) 0.66228(14) 0.0231(5) Uani 1 1 d . . .
C17A C 0.16652(18) 0.8617(2) 0.79687(14) 0.0241(5) Uani 1 1 d . . .
H17U H 0.0822 0.8528 0.8045 0.036 Uiso 1 1 calc R . .
H17V H 0.1820 0.9468 0.7524 0.036 Uiso 1 1 calc R . .
H17W H 0.2052 0.8898 0.8551 0.036 Uiso 1 1 calc R . .
C18A C 0.17956(18) 0.5748(2) 0.83224(14) 0.0239(5) Uani 1 1 d . . .
H18U H 0.0947 0.5760 0.8384 0.036 Uiso 1 1 calc R . .
H18V H 0.2182 0.5992 0.8910 0.036 Uiso 1 1 calc R . .
H18W H 0.2040 0.4668 0.8118 0.036 Uiso 1 1 calc R . .
N1B N 0.24624(14) 0.66512(19) 0.27248(11) 0.0181(4) Uani 1 1 d . . .
N2B N 0.11270(16) 1.1354(2) 0.22915(13) 0.0277(4) Uani 1 1 d . . .
N3B N 0.29921(17) 0.9087(2) 0.00574(13) 0.0307(5) Uani 1 1 d . . .
C1B C 0.37880(17) 0.5715(2) 0.15599(13) 0.0186(4) Uani 1 1 d . . .
C2B C 0.36703(17) 0.6515(2) 0.23905(13) 0.0183(4) Uani 1 1 d . . .
C3B C 0.46198(18) 0.7156(2) 0.28743(15) 0.0226(4) Uani 1 1 d . . .
H3B H 0.4520 0.7676 0.3441 0.027 Uiso 1 1 calc R . .
C4B C 0.57201(19) 0.7029(3) 0.25208(15) 0.0270(5) Uani 1 1 d . . .
H4B H 0.6379 0.7470 0.2844 0.032 Uiso 1 1 calc R . .
C5B C 0.58585(18) 0.6260(3) 0.16988(15) 0.0260(5) Uani 1 1 d . . .
H5B H 0.6613 0.6184 0.1458 0.031 Uiso 1 1 calc R . .
C6B C 0.49128(17) 0.5604(2) 0.12272(14) 0.0221(5) Uani 1 1 d . . .
H6B H 0.5025 0.5069 0.0667 0.027 Uiso 1 1 calc R . .
C7B C 0.27487(17) 0.5064(2) 0.10625(12) 0.0178(4) Uani 1 1 d . . .
C8B C 0.16594(17) 0.5771(2) 0.12242(13) 0.0170(4) Uani 1 1 d . . .
C9B C 0.06608(18) 0.5194(2) 0.07788(13) 0.0200(4) Uani 1 1 d . . .
H9B H -0.0070 0.5691 0.0886 0.024 Uiso 1 1 calc R . .
C10B C 0.07100(18) 0.3897(2) 0.01774(14) 0.0224(5) Uani 1 1 d . . .
H10B H 0.0021 0.3512 -0.0130 0.027 Uiso 1 1 calc R . .
C11B C 0.17838(19) 0.3171(2) 0.00312(14) 0.0225(5) Uani 1 1 d . . .
H11B H 0.1825 0.2269 -0.0369 0.027 Uiso 1 1 calc R . .
C12B C 0.27896(18) 0.3751(2) 0.04630(13) 0.0206(4) Uani 1 1 d . . .
H12B H 0.3518 0.3251 0.0351 0.025 Uiso 1 1 calc R . .
C13B C 0.16056(17) 0.7146(2) 0.19025(14) 0.0171(4) Uani 1 1 d . . .
H13B H 0.0860(17) 0.714(2) 0.2201(13) 0.014(5) Uiso 1 1 d . . .
C14B C 0.18668(17) 0.8772(2) 0.15151(13) 0.0183(4) Uani 1 1 d . . .
C15B C 0.14629(17) 1.0191(2) 0.19285(14) 0.0206(4) Uani 1 1 d . . .
C16B C 0.24903(18) 0.8939(2) 0.07204(14) 0.0202(4) Uani 1 1 d . . .
C17B C 0.20460(19) 0.5065(2) 0.31231(13) 0.0237(5) Uani 1 1 d . . .
H17X H 0.1253 0.5207 0.3337 0.035 Uiso 1 1 calc R . .
H17Y H 0.2570 0.4749 0.3632 0.035 Uiso 1 1 calc R . .
H17Z H 0.2045 0.4213 0.2658 0.035 Uiso 1 1 calc R . .
C18B C 0.2368(2) 0.7918(3) 0.34504(14) 0.0249(5) Uani 1 1 d . . .
H18X H 0.1563 0.7960 0.3650 0.037 Uiso 1 1 calc R . .
H18Y H 0.2587 0.8984 0.3210 0.037 Uiso 1 1 calc R . .
H18Z H 0.2894 0.7636 0.3965 0.037 Uiso 1 1 calc R . .

loop_
_atom_site_aniso_label
_atom_site_aniso_U_11
_atom_site_aniso_U_22
_atom_site_aniso_U_33
_atom_site_aniso_U_23
_atom_site_aniso_U_13
_atom_site_aniso_U_12
N1A 0.0193(9) 0.0188(9) 0.0165(9) 0.0014(7) 0.0036(7) -0.0008(7)
N2A 0.0360(11) 0.0254(10) 0.0290(10) -0.0053(8) 0.0121(9) -0.0029(9)
N3A 0.0335(11) 0.0237(10) 0.0455(13) -0.0048(9) 0.0206(10) -0.0057(8)
C1A 0.0217(11) 0.0178(10) 0.0167(10) -0.0043(8) 0.0021(8) -0.0041(8)
C2A 0.0166(10) 0.0182(10) 0.0189(10) -0.0034(8) 0.0016(8) -0.0001(8)
C3A 0.0267(12) 0.0220(10) 0.0221(11) 0.0008(9) -0.0018(9) -0.0014(9)
C4A 0.0243(12) 0.0212(10) 0.0361(13) -0.0004(10) -0.0054(10) -0.0005(9)
C5A 0.0198(11) 0.0248(11) 0.0399(14) -0.0071(10) 0.0039(10) -0.0026(9)
C6A 0.0230(11) 0.0203(11) 0.0262(12) -0.0054(9) 0.0065(9) -0.0058(9)
C7A 0.0258(11) 0.0166(10) 0.0137(10) -0.0025(8) 0.0042(8) -0.0012(9)
C8A 0.0240(11) 0.0166(10) 0.0158(10) -0.0030(8) 0.0043(8) -0.0001(8)
C9A 0.0265(11) 0.0193(10) 0.0202(10) -0.0037(8) 0.0017(9) 0.0039(9)
C10A 0.0414(14) 0.0192(11) 0.0183(10) -0.0021(9) -0.0056(9) 0.0080(10)
C11A 0.0490(14) 0.0162(10) 0.0177(11) 0.0009(8) 0.0027(10) 0.0006(10)
C12A 0.0339(13) 0.0226(11) 0.0170(10) -0.0041(9) 0.0065(9) -0.0064(10)
C13A 0.0167(10) 0.0208(10) 0.0164(10) -0.0010(8) 0.0019(8) 0.0004(8)
C14A 0.0188(10) 0.0158(10) 0.0197(10) -0.0005(8) 0.0049(8) -0.0001(8)
C15A 0.0262(11) 0.0152(10) 0.0196(10) -0.0013(8) 0.0016(9) -0.0024(8)
C16A 0.0231(11) 0.0207(11) 0.0258(12) -0.0051(9) 0.0065(9) 0.0036(9)
C17A 0.0268(11) 0.0245(11) 0.0212(11) -0.0075(9) 0.0059(9) 0.0014(9)
C18A 0.0267(11) 0.0251(11) 0.0204(11) 0.0064(9) 0.0065(9) -0.0047(9)
N1B 0.0219(9) 0.0185(9) 0.0141(8) 0.0006(7) 0.0041(7) -0.0004(7)
N2B 0.0250(10) 0.0209(9) 0.0378(11) -0.0012(8) 0.0103(9) -0.0011(8)
N3B 0.0388(12) 0.0306(11) 0.0233(10) 0.0020(8) 0.0088(9) -0.0036(9)
C1B 0.0208(10) 0.0187(10) 0.0164(10) 0.0039(8) 0.0014(8) 0.0018(8)
C2B 0.0194(10) 0.0171(9) 0.0185(10) 0.0037(8) 0.0025(8) 0.0016(8)
C3B 0.0274(11) 0.0186(10) 0.0215(11) 0.0008(8) -0.0021(9) 0.0022(9)
C4B 0.0231(11) 0.0224(11) 0.0349(13) 0.0042(9) -0.0079(10) -0.0035(9)
C5B 0.0201(11) 0.0255(11) 0.0327(13) 0.0074(10) 0.0031(10) 0.0014(9)
C6B 0.0215(11) 0.0222(11) 0.0229(11) 0.0022(8) 0.0042(9) 0.0027(9)
C7B 0.0215(11) 0.0185(10) 0.0137(9) 0.0017(8) 0.0041(8) -0.0005(8)
C8B 0.0203(10) 0.0143(9) 0.0169(10) 0.0023(8) 0.0057(8) -0.0017(8)
C9B 0.0205(10) 0.0182(10) 0.0217(10) 0.0039(8) 0.0036(8) -0.0003(8)
C10B 0.0264(11) 0.0203(10) 0.0204(11) 0.0021(9) -0.0016(9) -0.0041(9)
C11B 0.0355(13) 0.0172(10) 0.0148(10) -0.0009(8) 0.0015(9) 0.0000(9)
C12B 0.0255(11) 0.0198(10) 0.0167(10) -0.0020(8) 0.0045(8) 0.0030(9)
C13B 0.0171(10) 0.0174(10) 0.0172(10) 0.0000(8) 0.0036(8) 0.0017(8)
C14B 0.0205(10) 0.0177(10) 0.0170(10) 0.0016(8) 0.0039(8) 0.0011(8)
C15B 0.0176(10) 0.0198(10) 0.0244(11) 0.0026(9) 0.0030(8) -0.0005(8)
C16B 0.0238(11) 0.0156(10) 0.0212(11) 0.0008(8) -0.0012(9) -0.0012(8)
C17B 0.0313(12) 0.0193(10) 0.0208(10) 0.0048(9) 0.0072(9) -0.0014(9)
C18B 0.0312(12) 0.0273(11) 0.0165(11) -0.0038(9) 0.0045(9) 0.0033(9)

loop_
_atom_type_symbol
_atom_type_description
_atom_type_scat_dispersion_real
_atom_type_scat_dispersion_imag
_atom_type_scat_source
C C 0.0033 0.0016 'International Tables Vol C Tables 4.2.6.8 and 6.1.1.4'
H H 0.0000 0.0000 'International Tables Vol C Tables 4.2.6.8 and 6.1.1.4'
N N 0.0061 0.0033 'International Tables Vol C Tables 4.2.6.8 and 6.1.1.4'

loop_
_geom_angle_atom_site_label_1
_geom_angle_atom_site_label_2
_geom_angle_atom_site_label_3
_geom_angle
_geom_angle_site_symmetry_1
_geom_angle_site_symmetry_3
_geom_angle_publ_flag
C2A N1A C18A 112.50(15) . . ?
C2A N1A C17A 112.33(15) . . ?
C18A N1A C17A 106.59(14) . . ?
C2A N1A C13A 108.12(14) . . ?
C18A N1A C13A 108.72(15) . . ?
C17A N1A C13A 108.46(15) . . ?
C6A C1A C2A 117.31(18) . . ?
C6A C1A C7A 122.85(18) . . ?
C2A C1A C7A 119.78(17) . . ?
C3A C2A C1A 122.09(18) . . ?
C3A C2A N1A 121.13(17) . . ?
C1A C2A N1A 116.77(17) . . ?
C2A C3A C4A 119.3(2) . . ?
C5A C4A C3A 119.6(2) . . ?
C6A C5A C4A 120.81(19) . . ?
C5A C6A C1A 120.88(19) . . ?
C8A C7A C12A 118.85(19) . . ?
C8A C7A C1A 118.47(17) . . ?
C12A C7A C1A 122.59(18) . . ?
C9A C8A C7A 120.66(18) . . ?
C9A C8A C13A 120.96(18) . . ?
C7A C8A C13A 118.37(18) . . ?
C10A C9A C8A 119.75(19) . . ?
C9A C10A C11A 119.9(2) . . ?
C12A C11A C10A 120.80(19) . . ?
C11A C12A C7A 120.1(2) . . ?
C14A C13A C8A 114.59(16) . . ?
C14A C13A N1A 112.61(16) . . ?
C8A C13A N1A 105.35(15) . . ?
C16A C14A C15A 118.27(17) . . ?
C16A C14A C13A 119.90(16) . . ?
C15A C14A C13A 121.82(17) . . ?
N2A C15A C14A 179.5(2) . . ?
N3A C16A C14A 178.1(2) . . ?
C2B N1B C18B 112.40(16) . . ?
C2B N1B C17B 112.01(14) . . ?
C18B N1B C17B 106.61(14) . . ?
C2B N1B C13B 108.73(14) . . ?
C18B N1B C13B 108.13(14) . . ?
C17B N1B C13B 108.84(15) . . ?
C6B C1B C2B 117.22(18) . . ?
C6B C1B C7B 122.58(17) . . ?
C2B C1B C7B 120.19(17) . . ?
C3B C2B C1B 122.05(18) . . ?
C3B C2B N1B 121.49(18) . . ?
C1B C2B N1B 116.46(17) . . ?
C2B C3B C4B 119.0(2) . . ?
C5B C4B C3B 120.1(2) . . ?
C6B C5B C4B 120.6(2) . . ?
C5B C6B C1B 121.02(19) . . ?
C12B C7B C8B 118.52(18) . . ?
C12B C7B C1B 123.32(17) . . ?
C8B C7B C1B 118.13(17) . . ?
C9B C8B C7B 120.18(18) . . ?
C9B C8B C13B 121.18(17) . . ?
C7B C8B C13B 118.64(17) . . ?
C8B C9B C10B 120.96(18) . . ?
C9B C10B C11B 119.00(19) . . ?
C12B C11B C10B 120.56(19) . . ?
C11B C12B C7B 120.77(18) . . ?
C14B C13B C8B 113.63(16) . . ?
C14B C13B N1B 113.39(16) . . ?
C8B C13B N1B 106.09(15) . . ?
C15B C14B C16B 118.03(18) . . ?
C15B C14B C13B 120.22(16) . . ?
C16B C14B C13B 121.73(17) . . ?
N2B C15B C14B 178.4(2) . . ?
N3B C16B C14B 179.0(2) . . ?

loop_
_geom_bond_atom_site_label_1
_geom_bond_atom_site_label_2
_geom_bond_distance
_geom_bond_site_symmetry_2
_geom_bond_publ_flag
N1A C2A 1.488(2) . ?
N1A C18A 1.504(2) . ?
N1A C17A 1.508(2) . ?
N1A C13A 1.604(3) . ?
N2A C15A 1.164(3) . ?
N3A C16A 1.164(3) . ?
C1A C6A 1.398(3) . ?
C1A C2A 1.405(3) . ?
C1A C7A 1.477(3) . ?
C2A C3A 1.377(3) . ?
C3A C4A 1.390(3) . ?
C4A C5A 1.388(3) . ?
C5A C6A 1.375(3) . ?
C7A C8A 1.398(3) . ?
C7A C12A 1.406(3) . ?
C8A C9A 1.391(3) . ?
C8A C13A 1.503(3) . ?
C9A C10A 1.387(3) . ?
C10A C11A 1.390(3) . ?
C11A C12A 1.376(3) . ?
C13A C14A 1.493(3) . ?
C14A C16A 1.402(3) . ?
C14A C15A 1.405(3) . ?
N1B C2B 1.491(2) . ?
N1B C18B 1.500(2) . ?
N1B C17B 1.513(2) . ?
N1B C13B 1.586(3) . ?
N2B C15B 1.167(3) . ?
N3B C16B 1.161(3) . ?
C1B C6B 1.400(3) . ?
C1B C2B 1.403(3) . ?
C1B C7B 1.476(3) . ?
C2B C3B 1.383(3) . ?
C3B C4B 1.387(3) . ?
C4B C5B 1.383(3) . ?
C5B C6B 1.376(3) . ?
C7B C12B 1.396(3) . ?
C7B C8B 1.405(3) . ?
C8B C9B 1.382(3) . ?
C8B C13B 1.512(3) . ?
C9B C10B 1.389(3) . ?
C10B C11B 1.391(3) . ?
C11B C12B 1.381(3) . ?
C13B C14B 1.487(3) . ?
C14B C15B 1.402(3) . ?
C14B C16B 1.404(3) . ?
